data_4313223
loop_
_publ_author_name
'Lei Zhang'
'Shi-Bin Wang'
'Guang-Ming Yang'
'Jin-kui Tang'
'Dai-Zheng Liao'
'Zong-Hui Jiang'
'Shi-Ping Yan'
'Peng Cheng'

_publ_section_title
;
 A Ferromagnetically Coupled CrCu3 Tetramer and GdCu4 Pentamer with a
 [15]N4 Macrocylic Ligand Incorporating an Oxamido Bridge
;
_journal_name_full 'Inorganic Chemistry'
_journal_page_first 1462
_journal_page_last 1466
_journal_paper_doi 10.1021/ic020466d
_journal_volume 42
_journal_year 2003
_chemical_formula_sum 'C19 H16 Cu N4 O2'
_chemical_formula_weight 395.90
_chemical_name_systematic
;
  ?
;
_space_group_IT_number 14
_symmetry_cell_setting monoclinic
_symmetry_space_group_name_Hall '-P 2yn'
_symmetry_space_group_name_H-M 'P 1 21/n 1'
_atom_sites_solution_hydrogens geom
_atom_sites_solution_primary direct
_atom_sites_solution_secondary difmap
_audit_creation_method SHELXL-97
_cell_angle_alpha 90.00
_cell_angle_beta 99.304(8)
_cell_angle_gamma 90.00
_cell_formula_units_Z 4
_cell_length_a 9.810(5)
_cell_length_b 9.688(5)
_cell_length_c 16.528(9)
_cell_measurement_reflns_used 637
_cell_measurement_temperature 298(2)
_cell_measurement_theta_max 22.250
_cell_measurement_theta_min 2.266
_cell_volume 1550.1(14)
_computing_structure_refinement 'SHELXL-97 (Sheldrick, 1997)'
_computing_structure_solution 'SHELXS-97 (Sheldrick, 1990)'
_diffrn_ambient_temperature 298(2)
_diffrn_measured_fraction_theta_full 0.997
_diffrn_measured_fraction_theta_max 0.997
_diffrn_radiation_monochromator graphite
_diffrn_radiation_source 'fine-focus sealed tube'
_diffrn_radiation_type MoK\a
_diffrn_radiation_wavelength 0.71073
_diffrn_reflns_av_R_equivalents 0.0638
_diffrn_reflns_av_sigmaI/netI 0.1027
_diffrn_reflns_limit_h_max 11
_diffrn_reflns_limit_h_min -10
_diffrn_reflns_limit_k_max 6
_diffrn_reflns_limit_k_min -11
_diffrn_reflns_limit_l_max 19
_diffrn_reflns_limit_l_min -15
_diffrn_reflns_number 5310
_diffrn_reflns_theta_full 25.03
_diffrn_reflns_theta_max 25.03
_diffrn_reflns_theta_min 2.27
_diffrn_standards_decay_% 4.24
_exptl_absorpt_coefficient_mu 1.433
_exptl_absorpt_correction_T_max 0.7626
_exptl_absorpt_correction_T_min 0.6571
_exptl_crystal_density_diffrn 1.696
_exptl_crystal_density_method 'not measured'
_exptl_crystal_F_000 812
_exptl_crystal_size_max 0.32
_exptl_crystal_size_mid 0.25
_exptl_crystal_size_min 0.20
_refine_diff_density_max 0.491
_refine_diff_density_min -0.579
_refine_diff_density_rms 0.095
_refine_ls_extinction_method REFINEMENT
_refine_ls_goodness_of_fit_ref 0.968
_refine_ls_hydrogen_treatment DIFMAP
_refine_ls_matrix_type full
_refine_ls_number_parameters 299
_refine_ls_number_reflns 2735
_refine_ls_number_restraints 0
_refine_ls_restrained_S_all 0.968
_refine_ls_R_factor_all 0.1055
_refine_ls_R_factor_gt 0.0503
_refine_ls_shift/su_max 0.000
_refine_ls_shift/su_mean 0.000
_refine_ls_structure_factor_coef Fsqd
_refine_ls_weighting_details 'calc w=1/[\s^2^(Fo^2^)+(0.0400P)^2^+0.0000P] where P=(Fo^2^+2Fc^2^)/3'
_refine_ls_weighting_scheme calc
_refine_ls_wR_factor_gt 0.0890
_refine_ls_wR_factor_ref 0.1045
_reflns_number_gt 1659
_reflns_number_total 2735
_reflns_threshold_expression >2sigma(I)
_cod_data_source_file ic020466d_1.cif
_cod_data_source_block 001214c
_cod_depositor_comments
;
The following automatic conversions were performed:

'_symmetry_cell_setting' value 'Monoclinic' changed to 'monoclinic'
according to the built-in table from CIF Core dictionary named
'cif_core.dic' version 2.4.1 from 2010-06-29.

Automatic conversion script
Id: cif_fix_values 1646 2011-03-28 12:23:43Z adriana 
;
_cod_original_sg_symbol_H-M 'P 1 21/n 1 '
_cod_database_code 4313223

loop_
_symmetry_equiv_pos_as_xyz
'x, y, z'
'-x+1/2, y+1/2, -z+1/2'
'-x, -y, -z'
'x-1/2, -y-1/2, z-1/2'

loop_
_atom_site_label
_atom_site_type_symbol
_atom_site_fract_x
_atom_site_fract_y
_atom_site_fract_z
_atom_site_U_iso_or_equiv
_atom_site_adp_type
_atom_site_occupancy
_atom_site_symmetry_multiplicity
_atom_site_calc_flag
_atom_site_refinement_flags
_atom_site_disorder_assembly
_atom_site_disorder_group
Cu1 Cu 0.80754(6) 0.14324(6) 0.04404(4) 0.0271(2) Uani 1 1 d . . .
N1 N 0.7387(4) -0.0033(4) -0.0280(2) 0.0235(10) Uani 1 1 d . . .
N2 N 0.9375(4) 0.0124(4) 0.0984(2) 0.0245(10) Uani 1 1 d . . .
N3 N 0.9043(4) 0.3027(4) 0.0940(3) 0.0273(10) Uani 1 1 d . . .
N4 N 0.6365(4) 0.2473(4) 0.0265(2) 0.0259(10) Uani 1 1 d . . .
O1 O 0.7835(3) -0.2351(4) -0.0414(2) 0.0373(9) Uani 1 1 d . . .
O2 O 1.0017(4) -0.2120(4) 0.0779(2) 0.0518(11) Uani 1 1 d . . .
C1 C 1.0251(5) 0.0386(5) 0.1720(3) 0.0250(12) Uani 1 1 d . . .
C2 C 1.0812(6) -0.0649(7) 0.2252(4) 0.0377(15) Uani 1 1 d . . .
H2 H 1.073(5) -0.153(5) 0.213(3) 0.037(17) Uiso 1 1 d . . .
C3 C 1.1602(6) -0.0355(7) 0.2999(4) 0.0395(16) Uani 1 1 d . . .
H3 H 1.194(4) -0.101(4) 0.332(3) 0.005(12) Uiso 1 1 d . . .
C4 C 1.1895(6) 0.0963(7) 0.3230(4) 0.0403(16) Uani 1 1 d . . .
H4 H 1.244(5) 0.127(4) 0.366(3) 0.025(14) Uiso 1 1 d . . .
C5 C 1.1376(5) 0.2001(6) 0.2723(3) 0.0326(14) Uani 1 1 d . . .
H5 H 1.162(4) 0.303(4) 0.282(3) 0.024(13) Uiso 1 1 d . . .
C6 C 1.0531(5) 0.1749(5) 0.1985(3) 0.0243(12) Uani 1 1 d . . .
C7 C 1.0027(6) 0.2951(6) 0.1527(4) 0.0306(14) Uani 1 1 d . . .
H7 H 1.045(5) 0.371(5) 0.170(3) 0.041(18) Uiso 1 1 d . . .
C8 C 0.8672(6) 0.4354(6) 0.0561(4) 0.0354(15) Uani 1 1 d . . .
H8 H 0.924(4) 0.498(4) 0.079(3) 0.017(13) Uiso 1 1 d . . .
H8A H 0.871(5) 0.425(4) -0.002(3) 0.031(14) Uiso 1 1 d . . .
C9 C 0.7216(6) 0.4793(6) 0.0653(4) 0.0351(14) Uani 1 1 d . . .
H9 H 0.737(4) 0.547(4) 0.106(3) 0.020(13) Uiso 1 1 d . . .
H9A H 0.678(5) 0.523(5) 0.013(3) 0.049(17) Uiso 1 1 d . . .
C10 C 0.6298(6) 0.3623(6) 0.0820(4) 0.0352(14) Uani 1 1 d . . .
H10 H 0.549(5) 0.385(5) 0.080(3) 0.029(16) Uiso 1 1 d . . .
H10A H 0.656(5) 0.319(5) 0.133(3) 0.035(16) Uiso 1 1 d . . .
C11 C 0.5295(5) 0.2094(5) -0.0212(3) 0.0285(13) Uani 1 1 d . . .
H11 H 0.452(5) 0.262(4) -0.017(3) 0.025(13) Uiso 1 1 d . . .
C12 C 0.5186(5) 0.1032(5) -0.0812(3) 0.0247(12) Uani 1 1 d . . .
C13 C 0.3967(5) 0.1005(6) -0.1373(3) 0.0339(14) Uani 1 1 d . . .
H13 H 0.329(4) 0.174(4) -0.129(2) 0.013(12) Uiso 1 1 d . . .
C14 C 0.3745(7) 0.0082(7) -0.1998(4) 0.0416(16) Uani 1 1 d . . .
H14 H 0.304(5) 0.015(5) -0.231(3) 0.05(2) Uiso 1 1 d . . .
C15 C 0.4772(6) -0.0811(6) -0.2094(4) 0.0404(16) Uani 1 1 d . . .
H15 H 0.472(5) -0.147(5) -0.248(3) 0.031(15) Uiso 1 1 d . . .
C16 C 0.5966(6) -0.0860(6) -0.1547(4) 0.0345(14) Uani 1 1 d . . .
H16 H 0.662(4) -0.146(4) -0.162(2) 0.013(11) Uiso 1 1 d . . .
C17 C 0.6211(5) 0.0029(5) -0.0875(3) 0.0233(12) Uani 1 1 d . . .
C18 C 0.8086(5) -0.1225(5) -0.0100(3) 0.0263(12) Uani 1 1 d . . .
C19 C 0.9288(5) -0.1110(5) 0.0611(3) 0.0277(13) Uani 1 1 d . . .

loop_
_atom_site_aniso_label
_atom_site_aniso_U_11
_atom_site_aniso_U_22
_atom_site_aniso_U_33
_atom_site_aniso_U_23
_atom_site_aniso_U_13
_atom_site_aniso_U_12
Cu1 0.0215(3) 0.0280(4) 0.0323(4) -0.0023(3) 0.0058(3) 0.0038(3)
N1 0.019(2) 0.029(2) 0.026(3) -0.0026(18) 0.0116(19) 0.0028(19)
N2 0.021(2) 0.026(3) 0.027(3) 0.0012(19) 0.007(2) 0.0049(19)
N3 0.023(2) 0.032(3) 0.029(3) 0.004(2) 0.011(2) 0.0045(19)
N4 0.022(2) 0.028(3) 0.028(3) 0.000(2) 0.007(2) 0.008(2)
O1 0.035(2) 0.034(2) 0.043(3) -0.0082(19) 0.0057(19) 0.0005(18)
O2 0.054(3) 0.037(2) 0.058(3) -0.012(2) -0.012(2) 0.023(2)
C1 0.013(3) 0.040(4) 0.024(3) 0.006(3) 0.009(2) 0.004(2)
C2 0.040(4) 0.032(4) 0.042(4) 0.003(3) 0.010(3) 0.004(3)
C3 0.032(3) 0.054(5) 0.031(4) 0.015(4) 0.001(3) 0.016(3)
C4 0.034(4) 0.056(5) 0.029(4) -0.008(3) -0.001(3) 0.003(3)
C5 0.031(3) 0.038(4) 0.031(4) -0.005(3) 0.009(3) 0.004(3)
C6 0.016(3) 0.033(4) 0.025(3) -0.005(2) 0.005(2) 0.002(2)
C7 0.028(3) 0.034(4) 0.033(4) -0.009(3) 0.014(3) 0.001(3)
C8 0.041(4) 0.032(4) 0.033(4) -0.007(3) 0.006(3) -0.012(3)
C9 0.046(4) 0.022(3) 0.036(4) -0.004(3) 0.004(3) 0.007(3)
C10 0.028(3) 0.042(4) 0.036(4) 0.000(3) 0.006(3) 0.017(3)
C11 0.019(3) 0.033(3) 0.036(4) 0.002(3) 0.012(3) 0.008(3)
C12 0.019(3) 0.032(3) 0.025(3) 0.005(2) 0.010(2) -0.004(2)
C13 0.026(3) 0.043(4) 0.035(4) 0.003(3) 0.012(3) 0.001(3)
C14 0.033(4) 0.060(5) 0.031(4) 0.002(3) 0.002(3) -0.009(3)
C15 0.043(4) 0.049(4) 0.028(4) -0.009(3) 0.003(3) -0.004(3)
C16 0.031(3) 0.030(3) 0.045(4) -0.002(3) 0.014(3) 0.005(3)
C17 0.019(3) 0.028(3) 0.027(3) -0.001(2) 0.014(2) -0.006(2)
C18 0.022(3) 0.027(3) 0.034(3) -0.005(3) 0.016(2) -0.004(2)
C19 0.021(3) 0.030(4) 0.035(3) -0.002(3) 0.013(2) -0.002(2)

loop_
_atom_type_symbol
_atom_type_description
_atom_type_scat_dispersion_real
_atom_type_scat_dispersion_imag
_atom_type_scat_source
C C 0.0033 0.0016 'International Tables Vol C Tables 4.2.6.8 and 6.1.1.4'
H H 0.0000 0.0000 'International Tables Vol C Tables 4.2.6.8 and 6.1.1.4'
O O 0.0106 0.0060 'International Tables Vol C Tables 4.2.6.8 and 6.1.1.4'
Cu Cu 0.3201 1.2651 'International Tables Vol C Tables 4.2.6.8 and 6.1.1.4'
N N 0.0061 0.0033 'International Tables Vol C Tables 4.2.6.8 and 6.1.1.4'

loop_
_geom_angle_atom_site_label_1
_geom_angle_atom_site_label_2
_geom_angle_atom_site_label_3
_geom_angle
_geom_angle_site_symmetry_1
_geom_angle_site_symmetry_3
_geom_angle_publ_flag
N1 Cu1 N2 86.68(17) . . ?
N1 Cu1 N3 164.86(16) . . ?
N2 Cu1 N3 94.85(18) . . ?
N1 Cu1 N4 94.78(17) . . ?
N2 Cu1 N4 155.32(16) . . ?
N3 Cu1 N4 90.09(18) . . ?
C18 N1 C17 121.8(4) . . ?
C18 N1 Cu1 112.5(3) . . ?
C17 N1 Cu1 125.4(3) . . ?
C19 N2 C1 123.2(4) . . ?
C19 N2 Cu1 112.7(3) . . ?
C1 N2 Cu1 124.0(3) . . ?
C7 N3 C8 119.6(5) . . ?
C7 N3 Cu1 123.3(4) . . ?
C8 N3 Cu1 116.9(4) . . ?
C11 N4 C10 120.0(4) . . ?
C11 N4 Cu1 123.7(4) . . ?
C10 N4 Cu1 115.6(3) . . ?
C2 C1 N2 123.2(5) . . ?
C2 C1 C6 116.3(5) . . ?
N2 C1 C6 120.3(4) . . ?
C3 C2 C1 121.8(6) . . ?
C4 C3 C2 120.8(6) . . ?
C3 C4 C5 119.0(6) . . ?
C4 C5 C6 121.8(6) . . ?
C5 C6 C1 120.1(5) . . ?
C5 C6 C7 115.5(5) . . ?
C1 C6 C7 124.4(5) . . ?
N3 C7 C6 127.8(6) . . ?
N3 C8 C9 112.2(5) . . ?
C10 C9 C8 114.1(5) . . ?
N4 C10 C9 111.9(5) . . ?
N4 C11 C12 127.4(5) . . ?
C13 C12 C17 118.9(5) . . ?
C13 C12 C11 116.0(5) . . ?
C17 C12 C11 125.1(5) . . ?
C14 C13 C12 122.3(5) . . ?
C15 C14 C13 118.6(6) . . ?
C14 C15 C16 121.4(6) . . ?
C15 C16 C17 121.7(5) . . ?
N1 C17 C16 123.5(4) . . ?
N1 C17 C12 119.8(4) . . ?
C16 C17 C12 116.7(5) . . ?
O1 C18 N1 127.8(5) . . ?
O1 C18 C19 118.1(4) . . ?
N1 C18 C19 114.1(4) . . ?
O2 C19 N2 128.3(5) . . ?
O2 C19 C18 118.0(4) . . ?
N2 C19 C18 113.7(4) . . ?

loop_
_geom_bond_atom_site_label_1
_geom_bond_atom_site_label_2
_geom_bond_distance
_geom_bond_site_symmetry_2
_geom_bond_publ_flag
Cu1 N1 1.905(4) . ?
Cu1 N2 1.916(4) . ?
Cu1 N3 1.928(4) . ?
Cu1 N4 1.939(4) . ?
N1 C18 1.351(6) . ?
N1 C17 1.391(6) . ?
N2 C19 1.342(6) . ?
N2 C1 1.394(6) . ?
N3 C7 1.255(6) . ?
N3 C8 1.451(7) . ?
N4 C11 1.261(6) . ?
N4 C10 1.451(7) . ?
O1 C18 1.216(5) . ?
O2 C19 1.217(5) . ?
C1 C2 1.387(7) . ?
C1 C6 1.405(6) . ?
C2 C3 1.377(8) . ?
C3 C4 1.350(8) . ?
C4 C5 1.354(8) . ?
C5 C6 1.380(7) . ?
C6 C7 1.433(7) . ?
C8 C9 1.521(8) . ?
C9 C10 1.501(8) . ?
C11 C12 1.421(7) . ?
C12 C13 1.390(7) . ?
C12 C17 1.414(6) . ?
C13 C14 1.357(8) . ?
C14 C15 1.356(8) . ?
C15 C16 1.360(7) . ?
C16 C17 1.396(7) . ?
C18 C19 1.529(7) . ?
